data_2023446
loop_
_publ_author_name
'Shikhaliyev, Namiq Q.'
'Babazade, Aliyar A.'
'Atakishiyeva, Gulnar T.'
'Shikhaliyeva, Irada M.'
'Maharramov, Abel M.'
'Khrustalev, Victor N.'
'Atio&#x11f;lu, Zeliha'
'Akkurt, Mehmet'
'Bhattarai, Ajaya'

_publ_section_title
;
 Crystal structures and Hirshfeld surface analyses of methyl
 (2<i>Z</i>)-(4-bromo-phen-yl)[2-(4-methyl-phen-yl)hydrazinyl-idene]acetate,
 methyl
 (2<i>Z</i>)-(4-bromophen-yl)[2-(3,5-di-methyl-phen-yl)hydrazinyl-idene]acetate,
 methyl
 (2<i>Z</i>)-[2-(4-meth-oxy-phen-yl)hydrazinyl-idene](3-nitro-phen-yl)acetate,
 methyl (2<i>E</i>)-(4-chlorophen-yl)(2-phenyl-hydrazinyl-idene)acetate
 and methyl
 (2<i>Z</i>)-[2-(4-bromo-phen-yl)hydrazinylidene](4-chloro-phen-yl)acetate.
;
_journal_coeditor_code WM5749
_journal_issue 'Pt 4'
_journal_name_full 'Acta crystallographica. Section E, Crystallographic communications'
_journal_page_first 314
_journal_page_last 323
_journal_paper_doi 10.1107/S2056989025002051
_journal_volume 81
_journal_year 2025
_chemical_formula_iupac 'C16 H15 N3 O5'
_chemical_formula_moiety 'C16 H15 N3 O5'
_chemical_formula_sum 'C16 H15 N3 O5'
_chemical_formula_weight 329.31
_chemical_name_systematic
;
Methyl
(<i>Z</i>)-2-[2-(4-methoxyphenyl)hydrazin-1-ylidene]-2-(3-nitrophenyl)acetate
;
_space_group_crystal_system monoclinic
_space_group_IT_number 15
_space_group_name_Hall '-C 2yc'
_space_group_name_H-M_alt 'C 1 2/c 1'
_atom_sites_solution_hydrogens mixed
_atom_sites_solution_primary difmap
_atom_sites_solution_secondary difmap
_audit_creation_method SHELXL-2013
_cell_angle_alpha 90
_cell_angle_beta 96.156(2)
_cell_angle_gamma 90
_cell_formula_units_Z 8
_cell_length_a 18.8022(5)
_cell_length_b 21.9649(6)
_cell_length_c 7.43092(15)
_cell_measurement_reflns_used 4042
_cell_measurement_temperature 100(2)
_cell_measurement_theta_max 78.232
_cell_measurement_theta_min 4.026
_cell_volume 3051.19(13)
_computing_cell_refinement
;
CrysAlisPro (Rigaku OD, 2021)
;
_computing_data_collection
;
CrysAlisPro (Rigaku OD, 2021)
;
_computing_data_reduction
;
CrysAlisPro (Rigaku OD, 2021)
;
_computing_molecular_graphics
;
ORTEP-3 for Windows (Farrugia, 2012)
;
_computing_publication_material
;
PLATON (Spek, 2020)
;
_computing_structure_refinement
;
SHELXL (Sheldrick, 2015b)
;
_computing_structure_solution
;
SHELXT (Sheldrick, 2015a)
;
_diffrn_ambient_temperature 100(2)
_diffrn_measured_fraction_theta_full 1.000
_diffrn_measured_fraction_theta_max 0.988
_diffrn_measurement_device_type 'Rigaku XtaLAB Synergy-S, HyPix-6000HE area-detector'
_diffrn_measurement_method '\f and \w'
_diffrn_radiation_type CuK\a
_diffrn_radiation_wavelength 1.54184
_diffrn_reflns_av_R_equivalents 0.0724
_diffrn_reflns_av_unetI/netI 0.0440
_diffrn_reflns_limit_h_max 23
_diffrn_reflns_limit_h_min -23
_diffrn_reflns_limit_k_max 27
_diffrn_reflns_limit_k_min -28
_diffrn_reflns_limit_l_max 9
_diffrn_reflns_limit_l_min -6
_diffrn_reflns_number 21181
_diffrn_reflns_theta_full 67.684
_diffrn_reflns_theta_max 80.023
_diffrn_reflns_theta_min 3.104
_diffrn_source 'micro-focus sealed X-ray tube'
_exptl_absorpt_coefficient_mu 0.914
_exptl_absorpt_correction_T_max 1.000
_exptl_absorpt_correction_T_min 0.322
_exptl_absorpt_correction_type gaussian
_exptl_absorpt_process_details
;
(CrysAlisPro; Rigaku OD, 2021).
;
_exptl_crystal_colour yellow
_exptl_crystal_density_diffrn 1.434
_exptl_crystal_description 'prismatic needle'
_exptl_crystal_F_000 1376
_exptl_crystal_size_max 0.29
_exptl_crystal_size_mid 0.10
_exptl_crystal_size_min 0.09
_refine_diff_density_max 0.271
_refine_diff_density_min -0.252
_refine_ls_extinction_coef 0.00022(2)
_refine_ls_extinction_expression Fc^*^=kFc[1+0.001xFc^2^\l^3^/sin(2\q)]^-1/4^
_refine_ls_extinction_method SHELXL
_refine_ls_goodness_of_fit_ref 1.066
_refine_ls_hydrogen_treatment mixed
_refine_ls_matrix_type full
_refine_ls_number_parameters 223
_refine_ls_number_reflns 3303
_refine_ls_number_restraints 0
_refine_ls_restrained_S_all 1.066
_refine_ls_R_factor_all 0.0595
_refine_ls_R_factor_gt 0.0461
_refine_ls_shift/su_max 0.001
_refine_ls_shift/su_mean 0.000
_refine_ls_structure_factor_coef Fsqd
_refine_ls_weighting_details 'w=1/[\s^2^(Fo^2^)+(0.0486P)^2^+2.64P] where P=(Fo^2^+2Fc^2^)/3'
_refine_ls_weighting_scheme calc
_refine_ls_wR_factor_gt 0.1093
_refine_ls_wR_factor_ref 0.1260
_reflns_number_gt 2634
_reflns_number_total 3303
_reflns_threshold_expression 'I > 2\s(I)'
_cod_data_source_file wm5749.cif
_cod_data_source_block 3
_cod_depositor_comments 'Adding full bibliography for 2023444--2023448.cif.'
_cod_original_sg_symbol_H-M 'C 2/c'
_cod_database_code 2023446
_shelx_space_group_comment
;
The symmetry employed for this shelxl refinement is uniquely defined
by the following loop, which should always be used as a source of
symmetry information in preference to the above space-group names.
They are only intended as comments.
;
_shelx_estimated_absorpt_t_min 0.777
_shelx_estimated_absorpt_t_max 0.922
_shelxl_version_number .2013

loop_
_space_group_symop_operation_xyz
'x, y, z'
'-x, y, -z+1/2'
'x+1/2, y+1/2, z'
'-x+1/2, y+1/2, -z+1/2'
'-x, -y, -z'
'x, -y, z-1/2'
'-x+1/2, -y+1/2, -z'
'x+1/2, -y+1/2, z-1/2'

loop_
_atom_site_type_symbol
_atom_site_label
_atom_site_fract_x
_atom_site_fract_y
_atom_site_fract_z
_atom_site_U_iso_or_equiv
_atom_site_adp_type
_atom_site_calc_flag
_atom_site_occupancy
_atom_site_disorder_assembly
_atom_site_disorder_group
O O1 0.61696(7) 0.61943(6) 0.38295(16) 0.0270(3) Uani d 1 . .
O O2 0.68370(6) 0.70446(6) 0.37126(17) 0.0268(3) Uani d 1 . .
O O3 0.63758(7) 0.86543(6) -0.02805(16) 0.0303(3) Uani d 1 . .
O O4 0.59273(7) 0.95144(6) 0.04857(17) 0.0288(3) Uani d 1 . .
O O5 0.24312(6) 0.55365(6) 0.76639(16) 0.0246(3) Uani d 1 . .
N N1 0.50639(8) 0.69827(7) 0.50010(18) 0.0221(3) Uani d 1 . .
N N2 0.49323(8) 0.63946(7) 0.5152(2) 0.0243(3) Uani d 1 . .
H H2 0.5246(12) 0.6133(11) 0.488(3) 0.029 Uiso d 1 . .
N N3 0.60948(8) 0.89818(7) 0.07922(18) 0.0230(3) Uani d 1 . .
C C1 0.56661(9) 0.71660(8) 0.4425(2) 0.0210(3) Uani d 1 . .
C C2 0.62303(9) 0.67454(8) 0.3949(2) 0.0220(4) Uani d 1 . .
C C3 0.74375(10) 0.66734(9) 0.3324(3) 0.0317(4) Uani d 1 . .
H H3A 0.7313 0.6450 0.2192 0.048 Uiso calc 1 . .
H H3B 0.7554 0.6384 0.4314 0.048 Uiso calc 1 . .
H H3C 0.7852 0.6935 0.3203 0.048 Uiso calc 1 . .
C C4 0.57519(8) 0.78340(8) 0.4289(2) 0.0197(3) Uani d 1 . .
C C5 0.59311(8) 0.80907(8) 0.2672(2) 0.0202(3) Uani d 1 . .
H H5 0.6038 0.7840 0.1695 0.024 Uiso calc 1 . .
C C6 0.59483(9) 0.87167(8) 0.2535(2) 0.0200(3) Uani d 1 . .
C C7 0.58109(9) 0.91057(8) 0.3922(2) 0.0225(3) Uani d 1 . .
H H7 0.5819 0.9535 0.3770 0.027 Uiso calc 1 . .
C C8 0.56615(9) 0.88470(9) 0.5545(2) 0.0237(4) Uani d 1 . .
H H8 0.5582 0.9100 0.6539 0.028 Uiso calc 1 . .
C C9 0.56288(9) 0.82174(8) 0.5716(2) 0.0222(4) Uani d 1 . .
H H9 0.5520 0.8046 0.6828 0.027 Uiso calc 1 . .
C C10 0.42944(9) 0.61927(8) 0.5796(2) 0.0228(4) Uani d 1 . .
C C11 0.42116(9) 0.55701(8) 0.6003(2) 0.0240(4) Uani d 1 . .
H H11 0.4579 0.5302 0.5712 0.029 Uiso calc 1 . .
C C12 0.35965(9) 0.53308(8) 0.6634(2) 0.0233(4) Uani d 1 . .
H H12 0.3545 0.4904 0.6778 0.028 Uiso calc 1 . .
C C13 0.30601(9) 0.57256(8) 0.7047(2) 0.0216(4) Uani d 1 . .
C C14 0.31391(9) 0.63514(8) 0.6835(2) 0.0233(4) Uani d 1 . .
H H14 0.2770 0.6619 0.7117 0.028 Uiso calc 1 . .
C C15 0.37540(9) 0.65865(8) 0.6213(2) 0.0239(4) Uani d 1 . .
H H15 0.3806 0.7014 0.6073 0.029 Uiso calc 1 . .
C C16 0.23032(9) 0.48938(8) 0.7635(2) 0.0254(4) Uani d 1 . .
H H16A 0.2302 0.4742 0.6395 0.038 Uiso calc 1 . .
H H16B 0.1839 0.4811 0.8069 0.038 Uiso calc 1 . .
H H16C 0.2681 0.4689 0.8423 0.038 Uiso calc 1 . .

loop_
_atom_site_aniso_label
_atom_site_aniso_U_11
_atom_site_aniso_U_22
_atom_site_aniso_U_33
_atom_site_aniso_U_12
_atom_site_aniso_U_13
_atom_site_aniso_U_23
O1 0.0297(7) 0.0239(7) 0.0277(6) -0.0003(5) 0.0043(5) -0.0002(5)
O2 0.0191(6) 0.0262(7) 0.0357(7) 0.0005(5) 0.0057(5) 0.0010(5)
O3 0.0396(7) 0.0329(7) 0.0196(6) -0.0022(6) 0.0088(5) -0.0013(5)
O4 0.0310(7) 0.0246(7) 0.0305(6) -0.0009(6) 0.0024(5) 0.0085(5)
O5 0.0221(6) 0.0250(6) 0.0278(6) -0.0020(5) 0.0071(5) 0.0003(5)
N1 0.0231(7) 0.0240(7) 0.0189(6) -0.0025(6) 0.0002(5) 0.0034(6)
N2 0.0242(7) 0.0233(8) 0.0256(7) -0.0026(6) 0.0041(6) 0.0028(6)
N3 0.0229(7) 0.0258(8) 0.0201(7) -0.0039(6) 0.0015(5) 0.0028(6)
C1 0.0212(7) 0.0249(9) 0.0165(7) -0.0010(7) 0.0005(6) 0.0026(6)
C2 0.0226(8) 0.0255(9) 0.0176(7) -0.0024(7) 0.0013(6) 0.0015(6)
C3 0.0231(9) 0.0322(10) 0.0405(10) 0.0045(8) 0.0059(8) -0.0002(8)
C4 0.0169(7) 0.0236(9) 0.0182(7) -0.0012(6) -0.0005(6) 0.0021(6)
C5 0.0189(7) 0.0256(9) 0.0160(7) -0.0002(7) 0.0018(6) -0.0014(6)
C6 0.0184(7) 0.0245(9) 0.0168(7) -0.0023(6) 0.0012(6) 0.0023(6)
C7 0.0208(7) 0.0213(8) 0.0252(8) -0.0010(7) 0.0020(6) -0.0022(7)
C8 0.0214(8) 0.0299(9) 0.0199(8) 0.0008(7) 0.0035(6) -0.0034(7)
C9 0.0189(7) 0.0303(9) 0.0178(7) -0.0004(7) 0.0032(6) 0.0024(7)
C10 0.0238(8) 0.0267(9) 0.0178(7) -0.0045(7) 0.0005(6) 0.0011(7)
C11 0.0226(8) 0.0241(9) 0.0256(8) 0.0004(7) 0.0046(6) 0.0000(7)
C12 0.0247(8) 0.0217(9) 0.0235(8) -0.0019(7) 0.0029(6) 0.0005(7)
C13 0.0219(8) 0.0261(9) 0.0168(7) -0.0038(7) 0.0018(6) 0.0005(6)
C14 0.0240(8) 0.0253(9) 0.0206(8) 0.0007(7) 0.0019(6) -0.0015(7)
C15 0.0267(8) 0.0229(9) 0.0216(8) -0.0016(7) 0.0006(6) 0.0014(7)
C16 0.0255(8) 0.0262(9) 0.0248(8) -0.0041(7) 0.0040(7) 0.0034(7)

loop_
_atom_type_symbol
_atom_type_description
_atom_type_scat_dispersion_real
_atom_type_scat_dispersion_imag
_atom_type_scat_source
C C 0.0181 0.0091 'International Tables Vol C Tables 4.2.6.8 and 6.1.1.4'
H H 0.0000 0.0000 'International Tables Vol C Tables 4.2.6.8 and 6.1.1.4'
N N 0.0311 0.0180 'International Tables Vol C Tables 4.2.6.8 and 6.1.1.4'
O O 0.0492 0.0322 'International Tables Vol C Tables 4.2.6.8 and 6.1.1.4'

loop_
_exptl_crystal_face_index_h
_exptl_crystal_face_index_k
_exptl_crystal_face_index_l
_exptl_crystal_face_perp_dist
0 0 1 0.1485
-1 0 -2 0.1392
1 1 -2 0.1371
-2 -1 0 0.0456
2 1 0 0.0513
-1 -2 0 0.0456
1 2 0 0.0475
0 -1 0 0.0420
0 1 0 0.0439
-1 2 0 0.0478
-1 1 2 0.1334
1 -1 -2 0.1430
0 1 -2 0.1376
1 -1 0 0.0573
-1 1 0 0.0439
2 -1 0 0.0533
-2 1 0 0.0401

loop_
_geom_angle_atom_site_label_1
_geom_angle_atom_site_label_2
_geom_angle_atom_site_label_3
_geom_angle_site_symmetry_1
_geom_angle_site_symmetry_3
_geom_angle
_geom_angle_publ_flag
C2 O2 C3 . . 116.24(15) ?
C13 O5 C16 . . 116.19(13) ?
C1 N1 N2 . . 120.14(15) ?
N1 N2 C10 . . 120.66(15) ?
N1 N2 H2 . . 119.4(15) ?
C10 N2 H2 . . 119.9(15) ?
O4 N3 O3 . . 123.74(14) ?
O4 N3 C6 . . 118.16(14) ?
O3 N3 C6 . . 118.10(14) ?
N1 C1 C2 . . 123.46(16) ?
N1 C1 C4 . . 115.42(15) ?
C2 C1 C4 . . 121.12(14) ?
O1 C2 O2 . . 123.38(16) ?
O1 C2 C1 . . 125.07(15) ?
O2 C2 C1 . . 111.52(15) ?
O2 C3 H3A . . 109.5 ?
O2 C3 H3B . . 109.5 ?
H3A C3 H3B . . 109.5 ?
O2 C3 H3C . . 109.5 ?
H3A C3 H3C . . 109.5 ?
H3B C3 H3C . . 109.5 ?
C9 C4 C5 . . 118.99(16) ?
C9 C4 C1 . . 121.26(14) ?
C5 C4 C1 . . 119.69(15) ?
C6 C5 C4 . . 118.33(15) ?
C6 C5 H5 . . 120.8 ?
C4 C5 H5 . . 120.8 ?
C5 C6 C7 . . 123.51(15) ?
C5 C6 N3 . . 117.87(14) ?
C7 C6 N3 . . 118.58(15) ?
C6 C7 C8 . . 117.73(16) ?
C6 C7 H7 . . 121.1 ?
C8 C7 H7 . . 121.1 ?
C7 C8 C9 . . 120.11(15) ?
C7 C8 H8 . . 119.9 ?
C9 C8 H8 . . 119.9 ?
C8 C9 C4 . . 121.25(15) ?
C8 C9 H9 . . 119.4 ?
C4 C9 H9 . . 119.4 ?
C11 C10 C15 . . 119.60(16) ?
C11 C10 N2 . . 117.23(16) ?
C15 C10 N2 . . 123.17(17) ?
C10 C11 C12 . . 121.02(16) ?
C10 C11 H11 . . 119.5 ?
C12 C11 H11 . . 119.5 ?
C13 C12 C11 . . 119.10(16) ?
C13 C12 H12 . . 120.5 ?
C11 C12 H12 . . 120.5 ?
O5 C13 C12 . . 123.69(16) ?
O5 C13 C14 . . 116.16(15) ?
C12 C13 C14 . . 120.14(15) ?
C15 C14 C13 . . 120.44(16) ?
C15 C14 H14 . . 119.8 ?
C13 C14 H14 . . 119.8 ?
C14 C15 C10 . . 119.70(17) ?
C14 C15 H15 . . 120.1 ?
C10 C15 H15 . . 120.1 ?
O5 C16 H16A . . 109.5 ?
O5 C16 H16B . . 109.5 ?
H16A C16 H16B . . 109.5 ?
O5 C16 H16C . . 109.5 ?
H16A C16 H16C . . 109.5 ?
H16B C16 H16C . . 109.5 ?

loop_
_geom_bond_atom_site_label_1
_geom_bond_atom_site_label_2
_geom_bond_site_symmetry_2
_geom_bond_distance
_geom_bond_publ_flag
O1 C2 . 1.218(2) ?
O2 C2 . 1.344(2) ?
O2 C3 . 1.447(2) ?
O3 N3 . 1.2339(19) ?
O4 N3 . 1.227(2) ?
O5 C13 . 1.3774(19) ?
O5 C16 . 1.432(2) ?
N1 C1 . 1.316(2) ?
N1 N2 . 1.322(2) ?
N2 C10 . 1.410(2) ?
N2 H2 . 0.86(2) ?
N3 C6 . 1.472(2) ?
C1 C2 . 1.478(2) ?
C1 C4 . 1.481(2) ?
C3 H3A . 0.9800 ?
C3 H3B . 0.9800 ?
C3 H3C . 0.9800 ?
C4 C9 . 1.393(2) ?
C4 C5 . 1.401(2) ?
C5 C6 . 1.379(2) ?
C5 H5 . 0.9500 ?
C6 C7 . 1.385(2) ?
C7 C8 . 1.388(2) ?
C7 H7 . 0.9500 ?
C8 C9 . 1.391(3) ?
C8 H8 . 0.9500 ?
C9 H9 . 0.9500 ?
C10 C11 . 1.387(2) ?
C10 C15 . 1.394(3) ?
C11 C12 . 1.396(2) ?
C11 H11 . 0.9500 ?
C12 C13 . 1.389(2) ?
C12 H12 . 0.9500 ?
C13 C14 . 1.393(2) ?
C14 C15 . 1.390(2) ?
C14 H14 . 0.9500 ?
C15 H15 . 0.9500 ?
C16 H16A . 0.9800 ?
C16 H16B . 0.9800 ?
C16 H16C . 0.9800 ?

loop_
_geom_hbond_atom_site_label_D
_geom_hbond_atom_site_label_H
_geom_hbond_atom_site_label_A
_geom_hbond_site_symmetry_A
_geom_hbond_distance_DH
_geom_hbond_distance_HA
_geom_hbond_distance_DA
_geom_hbond_angle_DHA
_geom_hbond_publ_flag
N2 H2 O1 . 0.86(2) 1.98(2) 2.657(2) 134(2) yes
C7 H7 O4 6_576 0.95 2.44 3.245(2) 142 yes
C12 H12 O1 5_666 0.95 2.52 3.401(2) 154 yes

loop_
_geom_torsion_atom_site_label_1
_geom_torsion_atom_site_label_2
_geom_torsion_atom_site_label_3
_geom_torsion_atom_site_label_4
_geom_torsion_site_symmetry_1
_geom_torsion_site_symmetry_2
_geom_torsion_site_symmetry_3
_geom_torsion_site_symmetry_4
_geom_torsion
_geom_torsion_publ_flag
C1 N1 N2 C10 . . . . 178.96(15) ?
N2 N1 C1 C2 . . . . -1.1(2) ?
N2 N1 C1 C4 . . . . 179.31(14) ?
C3 O2 C2 O1 . . . . -0.9(2) ?
C3 O2 C2 C1 . . . . 177.22(14) ?
N1 C1 C2 O1 . . . . 9.1(3) ?
C4 C1 C2 O1 . . . . -171.35(15) ?
N1 C1 C2 O2 . . . . -169.00(15) ?
C4 C1 C2 O2 . . . . 10.5(2) ?
N1 C1 C4 C9 . . . . 49.2(2) ?
C2 C1 C4 C9 . . . . -130.37(17) ?
N1 C1 C4 C5 . . . . -128.10(16) ?
C2 C1 C4 C5 . . . . 52.3(2) ?
C9 C4 C5 C6 . . . . -2.7(2) ?
C1 C4 C5 C6 . . . . 174.63(14) ?
C4 C5 C6 C7 . . . . 1.3(2) ?
C4 C5 C6 N3 . . . . -176.41(14) ?
O4 N3 C6 C5 . . . . 160.87(15) ?
O3 N3 C6 C5 . . . . -18.7(2) ?
O4 N3 C6 C7 . . . . -16.9(2) ?
O3 N3 C6 C7 . . . . 163.47(15) ?
C5 C6 C7 C8 . . . . 1.2(3) ?
N3 C6 C7 C8 . . . . 178.90(14) ?
C6 C7 C8 C9 . . . . -2.2(2) ?
C7 C8 C9 C4 . . . . 0.8(2) ?
C5 C4 C9 C8 . . . . 1.8(2) ?
C1 C4 C9 C8 . . . . -175.54(15) ?
N1 N2 C10 C11 . . . . -176.81(14) ?
N1 N2 C10 C15 . . . . 3.5(2) ?
C15 C10 C11 C12 . . . . -0.4(3) ?
N2 C10 C11 C12 . . . . 179.97(15) ?
C10 C11 C12 C13 . . . . 0.3(3) ?
C16 O5 C13 C12 . . . . -8.3(2) ?
C16 O5 C13 C14 . . . . 171.31(14) ?
C11 C12 C13 O5 . . . . 179.49(15) ?
C11 C12 C13 C14 . . . . -0.1(2) ?
O5 C13 C14 C15 . . . . -179.76(14) ?
C12 C13 C14 C15 . . . . -0.1(2) ?
C13 C14 C15 C10 . . . . 0.1(2) ?
C11 C10 C15 C14 . . . . 0.1(2) ?
N2 C10 C15 C14 . . . . 179.77(15) ?
